data_4032853
loop_
_publ_author_name
'Dolfen, Jeroen'
'Boydas, Esma Birsen'
'Van Speybroeck, Veronique'
'Catak, Saron'
'Van Hecke, Kristof'
'D'hooghe, Matthias'

_publ_section_title
;
 Asymmetric Synthesis of 3,4-Disubstituted 2-(Trifluoromethyl)pyrrolidines
 through Rearrangement of Chiral
 2-(2,2,2-Trifluoro-1-hydroxyethyl)azetidines.
;
_journal_issue 19
_journal_name_full 'The Journal of organic chemistry'
_journal_page_first 10092
_journal_page_last 10109
_journal_paper_doi 10.1021/acs.joc.7b01241
_journal_volume 82
_journal_year 2017
_chemical_absolute_configuration ad
_chemical_formula_moiety 'C14 H18 F3 N O2'
_chemical_formula_sum 'C14 H18 F3 N O2'
_chemical_formula_weight 289.29
_chemical_name_systematic
;
 ?
;
_space_group_crystal_system trigonal
_space_group_IT_number 146
_space_group_name_Hall 'R 3'
_space_group_name_H-M_alt 'R 3'
_symmetry_space_group_name_Hall 'R 3'
_symmetry_space_group_name_H-M 'R 3 :H'
_atom_sites_solution_hydrogens geom
_audit_creation_date 2016-05-26
_audit_creation_method
;
Olex2 1.2
(compiled Feb 16 2016 13:09:46 for OlexSys, GUI svn.r5155)
;
_cell_angle_alpha 90
_cell_angle_beta 90
_cell_angle_gamma 120
_cell_formula_units_Z 18
_cell_length_a 27.2782(5)
_cell_length_b 27.2782(5)
_cell_length_c 10.61163(18)
_cell_measurement_reflns_used 8501
_cell_measurement_temperature 100.0(1)
_cell_measurement_theta_max 75.1780
_cell_measurement_theta_min 4.5240
_cell_volume 6838.2(2)
_computing_cell_refinement 'CrysAlisPro 1.171.38.41 (Rigaku OD, 2015)'
_computing_data_collection 'CrysAlisPro 1.171.38.41 (Rigaku OD, 2015)'
_computing_data_reduction 'CrysAlisPro 1.171.38.41 (Rigaku OD, 2015)'
_computing_molecular_graphics 'Olex2 (Dolomanov et al., 2009)'
_computing_publication_material 'Olex2 (Dolomanov et al., 2009)'
_computing_structure_refinement 'ShelXL (Sheldrick, 2015)'
_diffrn_ambient_environment N~2~
_diffrn_ambient_temperature 100.0(1)
_diffrn_detector 'CCD plate'
_diffrn_detector_area_resol_mean 10.4839
_diffrn_detector_type Atlas
_diffrn_measured_fraction_theta_full 0.999
_diffrn_measured_fraction_theta_max 0.986
_diffrn_measurement_details
;
List of Runs (angles in degrees, time in seconds):

  # Type    Start    End  Width  t~exp~   \w     \q     \k     \f   Frames
--------------------------------------------------------------------------
  1  \w    -82.00  22.00   1.00    1.00    --  -41.80  97.00  15.00  104
  2  \w     -1.00  82.00   1.00    1.00    --   41.80 -97.00 -92.00   83
  3  \w    101.00 178.00   1.00    5.00    --  109.13  97.00  15.00   77
  4  \w     28.00 110.00   1.00    5.00    --  109.13 -97.00 -92.00   82
  5  \w    -96.00  -2.00   1.00    1.00    --  -41.80 125.00 150.00   94
  6  \w    -66.00  32.00   1.00    1.00    --  -41.80  38.00 150.00   98
  7  \w    -32.00  66.00   1.00    1.00    --   41.80 -38.00-180.00   98
  8  \w     94.00 178.00   1.00    5.00    --  109.13 125.00 -30.00   84
  9  \w     94.00 178.00   1.00    5.00    --  109.13 125.00-120.00   84
 10  \w     26.00 109.00   1.00    5.00    --  109.13 -94.00 150.00   83
 11  \w     26.00 109.00   1.00    5.00    --  109.13 -94.00 -30.00   83
 12  \w     81.00 178.00   1.00    5.00    --  109.13  30.00-180.00   97
 13  \w     26.00 109.00   1.00    5.00    --  109.13 -94.00  60.00   83
 14  \w     14.00 115.00   1.00    1.00    --   41.80  57.00 120.00  101
 15  \w      9.00 118.00   1.00    1.00    --   41.80  77.00-150.00  109
 16  \w     14.00 115.00   1.00    1.00    --   41.80  57.00  60.00  101
 17  \w     14.00 115.00   1.00    1.00    --   41.80  57.00 -30.00  101
 18  \w     81.00 178.00   1.00    5.00    --  109.13  30.00  90.00   97
;
_diffrn_measurement_device 'four-circle diffractometer'
_diffrn_measurement_device_type 'SuperNova, Dual, Cu at zero, Atlas'
_diffrn_measurement_method '\w scans'
_diffrn_orient_matrix_type 'CrysAlisPro convention (1999,Acta A55,543-557)'
_diffrn_orient_matrix_UB_11 -0.0342960000
_diffrn_orient_matrix_UB_12 0.0245138000
_diffrn_orient_matrix_UB_13 0.0615807000
_diffrn_orient_matrix_UB_21 -0.0529486333
_diffrn_orient_matrix_UB_22 -0.0594257667
_diffrn_orient_matrix_UB_23 0.0010993333
_diffrn_orient_matrix_UB_31 0.0165057000
_diffrn_orient_matrix_UB_32 -0.0109761000
_diffrn_orient_matrix_UB_33 0.1314279000
_diffrn_radiation_monochromator mirror
_diffrn_radiation_probe x-ray
_diffrn_radiation_type CuK\a
_diffrn_radiation_wavelength 1.54184
_diffrn_reflns_av_R_equivalents 0.0707
_diffrn_reflns_av_unetI/netI 0.0495
_diffrn_reflns_Laue_measured_fraction_full 0.999
_diffrn_reflns_Laue_measured_fraction_max 0.986
_diffrn_reflns_limit_h_max 34
_diffrn_reflns_limit_h_min -32
_diffrn_reflns_limit_k_max 34
_diffrn_reflns_limit_k_min -33
_diffrn_reflns_limit_l_max 13
_diffrn_reflns_limit_l_min -10
_diffrn_reflns_number 21663
_diffrn_reflns_point_group_measured_fraction_full 0.847
_diffrn_reflns_point_group_measured_fraction_max 0.822
_diffrn_reflns_theta_full 67.684
_diffrn_reflns_theta_max 75.595
_diffrn_reflns_theta_min 3.240
_diffrn_source 'micro-focus sealed X-ray tube'
_diffrn_source_type 'SuperNova (Cu) X-ray Source'
_exptl_absorpt_coefficient_mu 0.933
_exptl_absorpt_correction_T_max 0.994
_exptl_absorpt_correction_T_min 0.982
_exptl_absorpt_correction_type gaussian
_exptl_absorpt_process_details
;
CrysAlisPro 1.171.38.41 (Rigaku Oxford Diffraction, 2015)
Numerical absorption correction based on gaussian integration over
            a multifaceted crystal model
Empirical absorption correction using spherical harmonics,
 implemented in SCALE3 ABSPACK scaling algorithm.
;
_exptl_crystal_colour 'clear colourless'
_exptl_crystal_colour_lustre clear
_exptl_crystal_colour_primary colourless
_exptl_crystal_density_diffrn 1.264
_exptl_crystal_description 'rect. Prism'
_exptl_crystal_F_000 2736
_exptl_crystal_size_max 0.324
_exptl_crystal_size_mid 0.151
_exptl_crystal_size_min 0.084
_refine_diff_density_max 0.572
_refine_diff_density_min -0.346
_refine_diff_density_rms 0.072
_refine_ls_abs_structure_details
;
 Flack x determined using 1491 quotients [(I+)-(I-)]/[(I+)+(I-)]
 (Parsons and Flack (2004), Acta Cryst. A60, s61).
;
_refine_ls_abs_structure_Flack -0.15(15)
_refine_ls_extinction_method none
_refine_ls_goodness_of_fit_ref 1.064
_refine_ls_hydrogen_treatment constr
_refine_ls_matrix_type full
_refine_ls_number_parameters 386
_refine_ls_number_reflns 5209
_refine_ls_number_restraints 330
_refine_ls_restrained_S_all 1.088
_refine_ls_R_factor_all 0.0911
_refine_ls_R_factor_gt 0.0826
_refine_ls_shift/su_max 0.000
_refine_ls_shift/su_mean 0.000
_refine_ls_structure_factor_coef Fsqd
_refine_ls_weighting_details 'w=1/[\s^2^(Fo^2^)+(0.1298P)^2^+18.1884P] where P=(Fo^2^+2Fc^2^)/3'
_refine_ls_weighting_scheme calc
_refine_ls_wR_factor_gt 0.2245
_refine_ls_wR_factor_ref 0.2364
_reflns_Friedel_coverage 0.667
_reflns_Friedel_fraction_full 0.695
_reflns_Friedel_fraction_max 0.658
_reflns_number_gt 4449
_reflns_number_total 5209
_reflns_threshold_expression 'I > 2\s(I)'
_cod_data_source_file jo7b01241_si_001.cif
_cod_data_source_block mdh023_sqd
_cod_depositor_comments 'Adding full bibliography for 4032851--4032855.cif.'
_cod_original_cell_volume 6838.2(3)
_cod_database_code 4032853
_shelxl_version_number 2013-4
_chemical_oxdiff_formula 'C14 H18 F3 N O2'
_chemical_oxdiff_usercomment JD530
_shelx_space_group_comment
;
The symmetry employed for this shelxl refinement is uniquely defined
by the following loop, which should always be used as a source of
symmetry information in preference to the above space-group names.
They are only intended as comments.
;
_reflns_odcompleteness_completeness 100.00
_reflns_odcompleteness_iscentric 1
_reflns_odcompleteness_theta 66.97
_olex2_refinement_description
;
1. Fixed Uiso
 At 1.2 times of:
  All C(H) groups, All C(H,H) groups
 At 1.5 times of:
  All C(H,H,H) groups, All O(H) groups
2. Restrained distances
 C23A-C24A
 1.39 with sigma of 0.01
 C24A-C25A
 1.39 with sigma of 0.01
 C25A-C26A
 1.39 with sigma of 0.01
 C26A-C27A
 1.39 with sigma of 0.01
 C27A-C28A
 1.39 with sigma of 0.01
 C28A-C23A
 1.39 with sigma of 0.01
 C23B-C24B
 1.39 with sigma of 0.01
 C24B-C25B
 1.39 with sigma of 0.01
 C25B-C26B
 1.39 with sigma of 0.01
 C26B-C27B
 1.39 with sigma of 0.01
 C27B-C28B
 1.39 with sigma of 0.01
 C28B-C23B
 1.39 with sigma of 0.01
 O4-C23A
 1.388 with sigma of 0.01
 O4-C23B
 1.388 with sigma of 0.01
 C9-C10
 1.39 with sigma of 0.01
 C10-C11
 1.39 with sigma of 0.01
 C11-C12
 1.39 with sigma of 0.01
 C12-C13
 1.39 with sigma of 0.01
 C13-C14
 1.39 with sigma of 0.01
 C14-C9
 1.39 with sigma of 0.01
 C23A-C25A
 2.38 with sigma of 0.02
 C24A-C26A
 2.4 with sigma of 0.02
 C25A-C27A
 2.38 with sigma of 0.02
 C26A-C28A
 2.4 with sigma of 0.02
 C27A-C23A
 2.38 with sigma of 0.02
 C28A-C24A
 2.4 with sigma of 0.02
 C23B-C25B
 2.38 with sigma of 0.02
 C24B-C26B
 2.4 with sigma of 0.02
 C25B-C27B
 2.38 with sigma of 0.02
 C26B-C28B
 2.4 with sigma of 0.02
 C27B-C23B
 2.38 with sigma of 0.02
 C28B-C24B
 2.4 with sigma of 0.02
 C9-C11
 2.38 with sigma of 0.02
 C10-C12
 2.4 with sigma of 0.02
 C11-C13
 2.38 with sigma of 0.02
 C12-C14
 2.4 with sigma of 0.02
 C13-C9
 2.38 with sigma of 0.02
 C14-C10
 2.4 with sigma of 0.02
 O4-C28A
 2.395 with sigma of 0.02
 O4-C28B
 2.395 with sigma of 0.02
 O4-C24A
 2.393 with sigma of 0.02
 O4-C24B
 2.393 with sigma of 0.02
 C17-C23A = C17-C23B
 2.39 with sigma of 0.02
3. Restrained planarity
 C23A, C24A, C25A, C26A, C27A, C28A
 with sigma of 0.01
 C23B, C24B, C25B, C26B, C27B, C28B
 with sigma of 0.01
 C9, C10, C11, C12, C13, C14
 with sigma of 0.01
4. Uiso/Uaniso restraints and constraints
All non-hydrogen atoms restrained to be isotropic: with sigma of 0.01 and sigma
for terminal atoms of 0.02
Uanis(C23A) = Uanis(C23B)
Uanis(C24A) = Uanis(C24B)
Uanis(C25A) = Uanis(C25B)
Uanis(C26A) = Uanis(C26B)
Uanis(C27A) = Uanis(C27B)
Uanis(C28A) = Uanis(C28B)
5. Others
 Sof(C24B)=Sof(H24B)=Sof(C25B)=Sof(H25B)=Sof(C26B)=Sof(H26B)=Sof(C27B)=
 Sof(H27B)=Sof(C28B)=Sof(H28B)=Sof(C23B)=1-FVAR(1)
 Sof(C23A)=Sof(C24A)=Sof(H24A)=Sof(C25A)=Sof(H25A)=Sof(C26A)=Sof(H26A)=
 Sof(C27A)=Sof(H27A)=Sof(C28A)=Sof(H28A)=FVAR(1)
6.a Ternary CH refined with riding coordinates:
 C1(H1), C3(H3A), C4(H4), C6(H6), C15(H15), C17(H17), C18(H18), C20(H20)
6.b Secondary CH2 refined with riding coordinates:
 C2(H2A,H2B), C16(H16A,H16B)
6.c Aromatic/amide H refined with riding coordinates:
 C10(H10), C11(H11), C12(H12), C13(H13), C14(H14), C24A(H24A), C25A(H25A),
 C26A(H26A), C27A(H27A), C28A(H28A), C24B(H24B), C25B(H25B), C26B(H26B),
 C27B(H27B), C28B(H28B)
6.d Idealised Me refined as rotating group:
 C7(H7A,H7B,H7C), C8(H8A,H8B,H8C), C21(H21A,H21B,H21C), C22(H22A,H22B,H22C)
6.e Idealised tetrahedral OH refined as rotating group:
 O1(H1A), O3(H3)
;
_olex2_exptl_crystal_mounting_method 'mounted on a nylon loop'
_olex2_submission_special_instructions 'No special instructions were received'
_oxdiff_exptl_absorpt_empirical_details
;
Empirical correction (ABSPACK) includes:
- Absorption correction using spherical harmonics
- Frame scaling
- Detector area scaling
;
_oxdiff_exptl_absorpt_empirical_full_max 1.474
_oxdiff_exptl_absorpt_empirical_full_min 0.649

loop_
_space_group_symop_operation_xyz
'x, y, z'
'-y, x-y, z'
'-x+y, -x, z'
'x+2/3, y+1/3, z+1/3'
'-y+2/3, x-y+1/3, z+1/3'
'-x+y+2/3, -x+1/3, z+1/3'
'x+1/3, y+2/3, z+2/3'
'-y+1/3, x-y+2/3, z+2/3'
'-x+y+1/3, -x+2/3, z+2/3'

loop_
_atom_site_label
_atom_site_type_symbol
_atom_site_fract_x
_atom_site_fract_y
_atom_site_fract_z
_atom_site_U_iso_or_equiv
_atom_site_adp_type
_atom_site_occupancy
_atom_site_site_symmetry_order
_atom_site_calc_flag
_atom_site_refinement_flags_posn
_atom_site_refinement_flags_occupancy
_atom_site_disorder_assembly
_atom_site_disorder_group
C1 C 0.8865(2) 0.6093(3) 0.5603(7) 0.0382(13) Uani 1 1 d . . . .
H1 H 0.9171 0.5995 0.5694 0.046 Uiso 1 1 calc R . . .
C2 C 0.8790(3) 0.6458(4) 0.7314(7) 0.0521(17) Uani 1 1 d . . . .
H2A H 0.9059 0.6486 0.7974 0.062 Uiso 1 1 calc R . . .
H2B H 0.8545 0.6605 0.7624 0.062 Uiso 1 1 calc R . . .
C3 C 0.9071(3) 0.6706(3) 0.6035(7) 0.0448(15) Uani 1 1 d . . . .
H3A H 0.9493 0.6949 0.6077 0.054 Uiso 1 1 calc R . . .
C4 C 0.8587(2) 0.5923(2) 0.4315(6) 0.0309(11) Uani 1 1 d . . . .
H4 H 0.8372 0.6125 0.4158 0.037 Uiso 1 1 calc R . . .
C5 C 0.9034(3) 0.6088(3) 0.3295(7) 0.0429(14) Uani 1 1 d . . . .
C6 C 0.8465(3) 0.5449(4) 0.7545(8) 0.056(2) Uani 1 1 d . . . .
H6 H 0.8860 0.5582 0.7841 0.068 Uiso 1 1 calc R . . .
C7 C 0.8254(4) 0.4893(4) 0.6850(9) 0.064(2) Uani 1 1 d . . . .
H7A H 0.7862 0.4750 0.6581 0.096 Uiso 1 1 calc GR . . .
H7B H 0.8272 0.4617 0.7411 0.096 Uiso 1 1 calc GR . . .
H7C H 0.8493 0.4954 0.6110 0.096 Uiso 1 1 calc GR . . .
C8 C 0.8103(4) 0.5378(5) 0.8675(9) 0.071(3) Uani 1 1 d . . . .
H8A H 0.8265 0.5736 0.9141 0.107 Uiso 1 1 calc GR . . .
H8B H 0.8087 0.5082 0.9223 0.107 Uiso 1 1 calc GR . . .
H8C H 0.7719 0.5271 0.8397 0.107 Uiso 1 1 calc GR . . .
C9 C 0.8826(3) 0.7439(3) 0.5771(5) 0.0533(19) Uani 1 1 d D . . .
C10 C 0.9188(3) 0.7782(3) 0.6707(6) 0.074(3) Uani 1 1 d D . . .
H10 H 0.9438 0.7689 0.7130 0.089 Uiso 1 1 calc R . . .
C11 C 0.9170(4) 0.8286(3) 0.7008(7) 0.073(3) Uani 1 1 d D . . .
H11 H 0.9414 0.8530 0.7646 0.087 Uiso 1 1 calc R . . .
C12 C 0.8815(4) 0.8426(4) 0.6413(9) 0.092(4) Uani 1 1 d D . . .
H12 H 0.8815 0.8763 0.6640 0.110 Uiso 1 1 calc R . . .
C13 C 0.8459(4) 0.8084(4) 0.5491(8) 0.078(3) Uani 1 1 d D . . .
H13 H 0.8210 0.8178 0.5074 0.094 Uiso 1 1 calc R . . .
C14 C 0.8469(4) 0.7596(3) 0.5173(8) 0.068(2) Uani 1 1 d D . . .
H14 H 0.8224 0.7360 0.4525 0.082 Uiso 1 1 calc R . . .
C15 C 0.6996(3) 0.5605(3) 0.4295(8) 0.0471(15) Uani 1 1 d . . . .
H15 H 0.6581 0.5423 0.4458 0.056 Uiso 1 1 calc R . . .
C16 C 0.7137(4) 0.5400(4) 0.2455(9) 0.060(2) Uani 1 1 d . . . .
H16A H 0.7480 0.5494 0.1958 0.072 Uiso 1 1 calc R . . .
H16B H 0.6789 0.5153 0.1969 0.072 Uiso 1 1 calc R . . .
C17 C 0.7143(3) 0.5909(3) 0.3023(6) 0.0456(16) Uani 1 1 d D . . .
H17 H 0.6845 0.5984 0.2684 0.055 Uiso 1 1 calc R . . .
C18 C 0.7332(3) 0.5953(3) 0.5446(6) 0.0399(14) Uani 1 1 d . . . .
H18 H 0.7723 0.6236 0.5163 0.048 Uiso 1 1 calc R . . .
C19 C 0.7062(3) 0.6270(4) 0.5997(8) 0.0563(19) Uani 1 1 d . . . .
C20 C 0.6725(4) 0.4591(4) 0.3923(14) 0.083(3) Uani 1 1 d . . . .
H20 H 0.6363 0.4531 0.3548 0.100 Uiso 1 1 calc R . . .
C21 C 0.6614(6) 0.4429(6) 0.5340(19) 0.129(6) Uani 1 1 d . . . .
H21A H 0.6936 0.4410 0.5694 0.193 Uiso 1 1 calc GR . . .
H21B H 0.6270 0.4059 0.5425 0.193 Uiso 1 1 calc GR . . .
H21C H 0.6566 0.4715 0.5793 0.193 Uiso 1 1 calc GR . . .
C22 C 0.6946(4) 0.4257(4) 0.3062(14) 0.087(4) Uani 1 1 d . . . .
H22A H 0.7340 0.4514 0.2815 0.131 Uiso 1 1 calc GR . . .
H22B H 0.6710 0.4113 0.2306 0.131 Uiso 1 1 calc GR . . .
H22C H 0.6924 0.3939 0.3540 0.131 Uiso 1 1 calc GR . . .
C23A C 0.7955(5) 0.6708(5) 0.1960(9) 0.039(2) Uani 0.576(8) 1 d D P A 1
C24A C 0.7698(5) 0.6604(4) 0.0794(9) 0.043(2) Uani 0.576(8) 1 d D P A 1
H24A H 0.7315 0.6313 0.0713 0.052 Uiso 0.576(8) 1 calc R P A 1
C25A C 0.7987(5) 0.6914(5) -0.0267(11) 0.049(3) Uani 0.576(8) 1 d D P A 1
H25A H 0.7798 0.6832 -0.1057 0.059 Uiso 0.576(8) 1 calc R P A 1
C26A C 0.8549(5) 0.7344(5) -0.0183(10) 0.045(2) Uani 0.576(8) 1 d D P A 1
H26A H 0.8749 0.7559 -0.0901 0.054 Uiso 0.576(8) 1 calc R P A 1
C27A C 0.8803(5) 0.7446(5) 0.0987(10) 0.054(3) Uani 0.576(8) 1 d D P A 1
H27A H 0.9186 0.7737 0.1068 0.065 Uiso 0.576(8) 1 calc R P A 1
C28A C 0.8519(5) 0.7139(5) 0.2047(11) 0.047(3) Uani 0.576(8) 1 d D P A 1
H28A H 0.8708 0.7221 0.2836 0.057 Uiso 0.576(8) 1 calc R P A 1
C24B C 0.7471(6) 0.6371(6) 0.0826(11) 0.043(2) Uani 0.424(8) 1 d D P A 2
H24B H 0.7098 0.6062 0.0935 0.052 Uiso 0.424(8) 1 calc R P A 2
C25B C 0.7660(6) 0.6634(6) -0.0327(12) 0.049(3) Uani 0.424(8) 1 d D P A 2
H25B H 0.7415 0.6507 -0.1038 0.059 Uiso 0.424(8) 1 calc R P A 2
C26B C 0.8205(7) 0.7081(6) -0.0440(13) 0.045(2) Uani 0.424(8) 1 d D P A 2
H26B H 0.8331 0.7259 -0.1237 0.054 Uiso 0.424(8) 1 calc R P A 2
C27B C 0.8578(7) 0.7280(7) 0.0572(14) 0.054(3) Uani 0.424(8) 1 d D P A 2
H27B H 0.8952 0.7589 0.0469 0.065 Uiso 0.424(8) 1 calc R P A 2
C28B C 0.8397(7) 0.7022(7) 0.1729(14) 0.047(3) Uani 0.424(8) 1 d D P A 2
H28B H 0.8640 0.7146 0.2442 0.057 Uiso 0.424(8) 1 calc R P A 2
C23B C 0.7851(6) 0.6578(7) 0.1811(10) 0.039(2) Uani 0.424(8) 1 d D P A 2
F1 F 0.94181(19) 0.66357(17) 0.3365(5) 0.0555(11) Uani 1 1 d . . . .
F2 F 0.93061(18) 0.5802(2) 0.3362(5) 0.0576(12) Uani 1 1 d . . . .
F3 F 0.8810(2) 0.59967(19) 0.2143(4) 0.0550(11) Uani 1 1 d . . . .
F4 F 0.6930(2) 0.6533(2) 0.5137(5) 0.0610(12) Uani 1 1 d . . . .
F5 F 0.6574(2) 0.5911(3) 0.6584(5) 0.0839(19) Uani 1 1 d . . . .
F6 F 0.7397(2) 0.6652(3) 0.6854(5) 0.0859(19) Uani 1 1 d . . . .
N1 N 0.8472(2) 0.5890(2) 0.6721(6) 0.0401(12) Uani 1 1 d . . . .
N2 N 0.7139(2) 0.5178(3) 0.3777(7) 0.0522(15) Uani 1 1 d . . . .
O1 O 0.82135(18) 0.53379(17) 0.4216(5) 0.0388(9) Uani 1 1 d . . . .
H1A H 0.7998 0.5273 0.3595 0.058 Uiso 1 1 calc GR . . .
O2 O 0.8805(2) 0.69455(19) 0.5336(4) 0.0433(10) Uani 1 1 d . . . .
O3 O 0.7373(2) 0.5609(3) 0.6377(6) 0.0617(15) Uani 1 1 d . . . .
H3 H 0.7685 0.5791 0.6751 0.093 Uiso 1 1 calc GR . . .
O4 O 0.76929(19) 0.63885(19) 0.3036(4) 0.0407(10) Uani 1 1 d D . . .

loop_
_atom_site_aniso_label
_atom_site_aniso_U_11
_atom_site_aniso_U_22
_atom_site_aniso_U_33
_atom_site_aniso_U_23
_atom_site_aniso_U_13
_atom_site_aniso_U_12
C1 0.028(3) 0.042(3) 0.044(3) 0.007(3) 0.002(2) 0.016(2)
C2 0.040(3) 0.067(4) 0.044(4) 0.003(3) 0.000(3) 0.024(3)
C3 0.031(3) 0.054(4) 0.037(3) -0.002(3) -0.003(2) 0.012(3)
C4 0.027(2) 0.031(3) 0.036(3) 0.001(2) -0.001(2) 0.016(2)
C5 0.038(3) 0.042(3) 0.048(4) 0.005(3) 0.007(3) 0.019(3)
C6 0.051(4) 0.076(5) 0.054(4) 0.029(4) 0.001(3) 0.042(4)
C7 0.076(5) 0.063(5) 0.068(5) 0.020(4) 0.003(4) 0.046(4)
C8 0.068(5) 0.103(7) 0.061(5) 0.030(5) 0.006(4) 0.056(5)
C9 0.063(4) 0.032(3) 0.043(4) 0.002(3) 0.021(3) 0.007(3)
C10 0.073(5) 0.061(5) 0.059(5) -0.014(4) 0.023(4) 0.011(4)
C11 0.083(6) 0.055(4) 0.049(5) -0.006(4) 0.015(4) 0.011(4)
C12 0.121(8) 0.067(5) 0.076(6) 0.002(5) 0.031(6) 0.039(6)
C13 0.103(7) 0.070(5) 0.070(6) 0.006(4) 0.021(5) 0.049(5)
C14 0.103(6) 0.051(4) 0.064(5) 0.017(4) 0.031(5) 0.048(4)
C15 0.033(3) 0.050(4) 0.057(4) -0.003(3) -0.008(3) 0.020(3)
C16 0.060(4) 0.071(5) 0.060(5) -0.032(4) -0.023(4) 0.042(4)
C17 0.042(3) 0.066(4) 0.039(3) -0.021(3) -0.016(3) 0.035(3)
C18 0.031(3) 0.049(3) 0.039(3) 0.005(3) 0.000(2) 0.019(3)
C19 0.042(3) 0.089(5) 0.043(4) -0.016(4) -0.008(3) 0.037(4)
C20 0.057(5) 0.059(5) 0.121(8) -0.014(5) -0.013(5) 0.019(4)
C21 0.083(8) 0.063(6) 0.195(16) 0.030(8) -0.011(9) 0.003(6)
C22 0.060(5) 0.046(4) 0.152(11) -0.014(5) -0.023(6) 0.024(4)
C23A 0.054(5) 0.049(6) 0.030(4) -0.011(4) -0.006(3) 0.038(5)
C24A 0.054(7) 0.033(6) 0.040(4) 0.003(4) 0.002(5) 0.020(5)
C25A 0.054(6) 0.056(6) 0.042(5) -0.002(5) 0.000(5) 0.031(5)
C26A 0.055(6) 0.051(6) 0.037(5) 0.009(4) 0.010(5) 0.032(4)
C27A 0.058(7) 0.062(6) 0.051(6) -0.003(5) 0.003(5) 0.037(5)
C28A 0.059(6) 0.057(6) 0.042(6) -0.002(5) 0.009(5) 0.041(5)
C24B 0.054(7) 0.033(6) 0.040(4) 0.003(4) 0.002(5) 0.020(5)
C25B 0.054(6) 0.056(6) 0.042(5) -0.002(5) 0.000(5) 0.031(5)
C26B 0.055(6) 0.051(6) 0.037(5) 0.009(4) 0.010(5) 0.032(4)
C27B 0.058(7) 0.062(6) 0.051(6) -0.003(5) 0.003(5) 0.037(5)
C28B 0.059(6) 0.057(6) 0.042(6) -0.002(5) 0.009(5) 0.041(5)
C23B 0.054(5) 0.049(6) 0.030(4) -0.011(4) -0.006(3) 0.038(5)
F1 0.055(2) 0.038(2) 0.056(3) 0.0063(18) 0.0189(19) 0.0102(17)
F2 0.050(2) 0.059(2) 0.076(3) 0.012(2) 0.019(2) 0.037(2)
F3 0.067(3) 0.062(3) 0.042(2) -0.0026(19) 0.005(2) 0.036(2)
F4 0.062(3) 0.083(3) 0.057(3) -0.023(2) -0.016(2) 0.051(3)
F5 0.047(2) 0.157(6) 0.053(3) 0.006(3) 0.013(2) 0.055(3)
F6 0.077(3) 0.144(5) 0.057(3) -0.050(3) -0.026(3) 0.070(4)
N1 0.031(2) 0.051(3) 0.039(3) 0.013(2) 0.001(2) 0.020(2)
N2 0.034(3) 0.044(3) 0.075(4) -0.014(3) -0.012(3) 0.016(2)
O1 0.035(2) 0.033(2) 0.048(3) 0.0028(18) 0.0038(18) 0.0173(18)
O2 0.049(2) 0.038(2) 0.038(2) -0.0022(18) 0.0026(19) 0.0176(19)
O3 0.036(2) 0.087(4) 0.055(3) 0.022(3) 0.001(2) 0.025(3)
O4 0.048(2) 0.051(2) 0.031(2) -0.0012(19) -0.0045(18) 0.031(2)

loop_
_atom_type_symbol
_atom_type_description
_atom_type_scat_dispersion_real
_atom_type_scat_dispersion_imag
_atom_type_scat_source
C C 0.0181 0.0091 'International Tables Vol C Tables 4.2.6.8 and 6.1.1.4'
H H 0.0000 0.0000 'International Tables Vol C Tables 4.2.6.8 and 6.1.1.4'
F F 0.0727 0.0534 'International Tables Vol C Tables 4.2.6.8 and 6.1.1.4'
N N 0.0311 0.0180 'International Tables Vol C Tables 4.2.6.8 and 6.1.1.4'
O O 0.0492 0.0322 'International Tables Vol C Tables 4.2.6.8 and 6.1.1.4'

loop_
_exptl_crystal_face_index_h
_exptl_crystal_face_index_k
_exptl_crystal_face_index_l
_exptl_crystal_face_perp_dist
-6 -11 -1 0.0527
-5 -12 0 0.0689
5 10 3 0.0411
2 14 1 0.0131
1 -2 7 0.1514
-16 11 2 0.0576
-14 11 -4 0.0709
1 0 -7 0.1665
17 -12 0 0.0749
16 -12 1 0.0800

loop_
_geom_angle_atom_site_label_1
_geom_angle_atom_site_label_2
_geom_angle_atom_site_label_3
_geom_angle
C3 C1 H1 111.1
C4 C1 H1 111.1
C4 C1 C3 117.1(5)
N1 C1 H1 111.1
N1 C1 C3 88.4(5)
N1 C1 C4 116.3(5)
H2A C2 H2B 111.0
C3 C2 H2A 113.8
C3 C2 H2B 113.8
N1 C2 H2A 113.8
N1 C2 H2B 113.8
N1 C2 C3 89.3(5)
C1 C3 H3A 114.0
C2 C3 C1 87.3(6)
C2 C3 H3A 114.0
O2 C3 C1 110.7(5)
O2 C3 C2 114.2(6)
O2 C3 H3A 114.0
C1 C4 H4 108.7
C1 C4 C5 110.3(5)
C5 C4 H4 108.7
O1 C4 C1 112.6(5)
O1 C4 H4 108.7
O1 C4 C5 107.6(5)
F1 C5 C4 111.0(5)
F1 C5 F3 107.0(6)
F2 C5 C4 112.9(5)
F2 C5 F1 107.5(6)
F2 C5 F3 106.2(6)
F3 C5 C4 111.9(5)
C7 C6 H6 108.5
C8 C6 H6 108.5
C8 C6 C7 111.3(8)
N1 C6 H6 108.5
N1 C6 C7 111.7(7)
N1 C6 C8 108.4(6)
C6 C7 H7A 109.5
C6 C7 H7B 109.5
C6 C7 H7C 109.5
H7A C7 H7B 109.5
H7A C7 H7C 109.5
H7B C7 H7C 109.5
C6 C8 H8A 109.5
C6 C8 H8B 109.5
C6 C8 H8C 109.5
H8A C8 H8B 109.5
H8A C8 H8C 109.5
H8B C8 H8C 109.5
C10 C9 C14 119.4(7)
C10 C9 O2 124.0(7)
C14 C9 O2 116.5(6)
C9 C10 H10 121.6
C9 C10 C11 116.8(8)
C11 C10 H10 121.6
C10 C11 H11 118.8
C12 C11 C10 122.5(8)
C12 C11 H11 118.8
C11 C12 H12 120.0
C11 C12 C13 120.1(9)
C13 C12 H12 120.0
C12 C13 H13 120.5
C12 C13 C14 118.9(9)
C14 C13 H13 120.5
C9 C14 H14 118.9
C13 C14 C9 122.3(9)
C13 C14 H14 118.9
C17 C15 H15 110.3
C17 C15 C18 116.9(6)
C18 C15 H15 110.3
N2 C15 H15 110.3
N2 C15 C17 89.9(6)
N2 C15 C18 117.6(5)
H16A C16 H16B 110.9
C17 C16 H16A 113.7
C17 C16 H16B 113.7
C17 C16 N2 89.9(6)
N2 C16 H16A 113.7
N2 C16 H16B 113.7
C15 C17 H17 114.2
C16 C17 C15 88.5(6)
C16 C17 H17 114.2
O4 C17 C15 111.2(5)
O4 C17 C16 112.0(6)
O4 C17 H17 114.2
C15 C18 H18 108.4
C19 C18 C15 110.6(5)
C19 C18 H18 108.4
O3 C18 C15 111.6(6)
O3 C18 H18 108.4
O3 C18 C19 109.5(6)
F4 C19 C18 113.0(6)
F4 C19 F5 106.1(6)
F4 C19 F6 108.2(8)
F5 C19 C18 110.6(8)
F6 C19 C18 111.6(6)
F6 C19 F5 107.1(7)
C21 C20 H20 107.5
C21 C20 C22 117.6(12)
C22 C20 H20 107.5
N2 C20 H20 107.5
N2 C20 C21 110.8(9)
N2 C20 C22 105.3(9)
C20 C21 H21A 109.5
C20 C21 H21B 109.5
C20 C21 H21C 109.5
H21A C21 H21B 109.5
H21A C21 H21C 109.5
H21B C21 H21C 109.5
C20 C22 H22A 109.5
C20 C22 H22B 109.5
C20 C22 H22C 109.5
H22A C22 H22B 109.5
H22A C22 H22C 109.5
H22B C22 H22C 109.5
C24A C23A C28A 117.7(9)
C24A C23A O4 123.8(9)
C28A C23A O4 118.4(9)
C23A C24A H24A 119.1
C23A C24A C25A 121.8(10)
C25A C24A H24A 119.1
C24A C25A H25A 119.7
C26A C25A C24A 120.6(10)
C26A C25A H25A 119.7
C25A C26A H26A 121.4
C27A C26A C25A 117.3(10)
C27A C26A H26A 121.4
C26A C27A H27A 118.8
C26A C27A C28A 122.4(11)
C28A C27A H27A 118.8
C23A C28A H28A 119.9
C27A C28A C23A 120.2(10)
C27A C28A H28A 119.9
C25B C24B H24B 121.6
C23B C24B H24B 121.6
C23B C24B C25B 116.8(11)
C24B C25B H25B 120.2
C26B C25B C24B 119.5(12)
C26B C25B H25B 120.2
C25B C26B H26B 118.9
C25B C26B C27B 122.2(12)
C27B C26B H26B 118.9
C26B C27B H27B 120.5
C28B C27B C26B 118.9(13)
C28B C27B H27B 120.5
C27B C28B H28B 121.3
C23B C28B C27B 117.4(12)
C23B C28B H28B 121.3
C24B C23B O4 122.0(11)
C28B C23B C24B 125.1(10)
C28B C23B O4 112.7(11)
C2 N1 C1 90.8(5)
C6 N1 C1 118.9(5)
C6 N1 C2 111.2(6)
C15 N2 C16 88.6(5)
C20 N2 C15 117.5(7)
C20 N2 C16 112.6(8)
C4 O1 H1A 109.5
C9 O2 C3 119.4(5)
C18 O3 H3 109.5
C23A O4 C17 123.0(6)
C23B O4 C17 108.9(7)

loop_
_geom_bond_atom_site_label_1
_geom_bond_atom_site_label_2
_geom_bond_distance
C1 H1 1.0000
C1 C3 1.544(10)
C1 C4 1.518(9)
C1 N1 1.505(8)
C2 H2A 0.9900
C2 H2B 0.9900
C2 C3 1.540(10)
C2 N1 1.486(10)
C3 H3A 1.0000
C3 O2 1.406(9)
C4 H4 1.0000
C4 C5 1.520(8)
C4 O1 1.403(7)
C5 F1 1.330(8)
C5 F2 1.322(8)
C5 F3 1.333(9)
C6 H6 1.0000
C6 C7 1.517(14)
C6 C8 1.504(13)
C6 N1 1.479(8)
C7 H7A 0.9800
C7 H7B 0.9800
C7 H7C 0.9800
C8 H8A 0.9800
C8 H8B 0.9800
C8 H8C 0.9800
C9 C10 1.383(9)
C9 C14 1.396(9)
C9 O2 1.398(8)
C10 H10 0.9500
C10 C11 1.435(10)
C11 H11 0.9500
C11 C12 1.361(10)
C12 H12 0.9500
C12 C13 1.366(10)
C13 H13 0.9500
C13 C14 1.385(9)
C14 H14 0.9500
C15 H15 1.0000
C15 C17 1.529(11)
C15 C18 1.536(10)
C15 N2 1.505(10)
C16 H16A 0.9900
C16 H16B 0.9900
C16 C17 1.506(10)
C16 N2 1.528(12)
C17 H17 1.0000
C17 O4 1.413(8)
C18 H18 1.0000
C18 C19 1.506(10)
C18 O3 1.405(9)
C19 F4 1.319(10)
C19 F5 1.348(10)
C19 F6 1.341(10)
C20 H20 1.0000
C20 C21 1.55(2)
C20 C22 1.606(17)
C20 N2 1.433(12)
C21 H21A 0.9800
C21 H21B 0.9800
C21 H21C 0.9800
C22 H22A 0.9800
C22 H22B 0.9800
C22 H22C 0.9800
C23A C24A 1.379(10)
C23A C28A 1.395(11)
C23A O4 1.398(9)
C24A H24A 0.9500
C24A C25A 1.392(11)
C25A H25A 0.9500
C25A C26A 1.391(11)
C26A H26A 0.9500
C26A C27A 1.381(11)
C27A H27A 0.9500
C27A C28A 1.385(11)
C28A H28A 0.9500
C24B H24B 0.9500
C24B C25B 1.381(11)
C24B C23B 1.377(11)
C25B H25B 0.9500
C25B C26B 1.380(12)
C26B H26B 0.9500
C26B C27B 1.389(12)
C27B H27B 0.9500
C27B C28B 1.377(12)
C28B H28B 0.9500
C28B C23B 1.375(11)
C23B O4 1.386(10)
O1 H1A 0.8400
O3 H3 0.8400

loop_
_geom_torsion_atom_site_label_1
_geom_torsion_atom_site_label_2
_geom_torsion_atom_site_label_3
_geom_torsion_atom_site_label_4
_geom_torsion
C1 C3 O2 C9 164.6(5)
C1 C4 C5 F1 -54.3(7)
C1 C4 C5 F2 66.5(7)
C1 C4 C5 F3 -173.7(5)
C2 C3 O2 C9 68.0(7)
C3 C1 C4 C5 85.0(6)
C3 C1 C4 O1 -154.8(5)
C3 C1 N1 C2 -15.6(5)
C3 C1 N1 C6 -130.5(6)
C3 C2 N1 C1 15.7(5)
C3 C2 N1 C6 137.3(6)
C4 C1 C3 C2 134.0(6)
C4 C1 C3 O2 19.1(7)
C4 C1 N1 C2 -135.2(6)
C4 C1 N1 C6 109.9(7)
C7 C6 N1 C1 -64.6(8)
C7 C6 N1 C2 -167.9(6)
C8 C6 N1 C1 172.5(7)
C8 C6 N1 C2 69.1(8)
C9 C10 C11 C12 0.1(4)
C10 C9 C14 C13 -0.7(7)
C10 C9 O2 C3 14.1(7)
C10 C11 C12 C13 -0.1(7)
C11 C12 C13 C14 -0.3(9)
C12 C13 C14 C9 0.7(9)
C14 C9 C10 C11 0.3(3)
C14 C9 O2 C3 -168.5(5)
C15 C17 O4 C23A 173.3(8)
C15 C17 O4 C23B 167.7(10)
C15 C18 C19 F4 -46.8(9)
C15 C18 C19 F5 71.9(8)
C15 C18 C19 F6 -169.0(7)
C16 C17 O4 C23A 76.0(10)
C16 C17 O4 C23B 70.4(11)
C17 C15 C18 C19 86.1(7)
C17 C15 C18 O3 -151.7(6)
C17 C15 N2 C16 -13.3(5)
C17 C15 N2 C20 -128.2(8)
C17 C16 N2 C15 13.5(5)
C17 C16 N2 C20 132.9(7)
C18 C15 C17 C16 134.8(6)
C18 C15 C17 O4 21.7(8)
C18 C15 N2 C16 -134.0(7)
C18 C15 N2 C20 111.1(9)
C21 C20 N2 C15 -62.2(12)
C21 C20 N2 C16 -163.0(10)
C22 C20 N2 C15 169.6(8)
C22 C20 N2 C16 68.8(10)
C23A C24A C25A C26A 0.0(4)
C24A C23A C28A C27A 0.1(8)
C24A C23A O4 C17 2.6(13)
C24A C23A O4 C23B 24(4)
C24A C25A C26A C27A 0.1(8)
C25A C26A C27A C28A 0.0(10)
C26A C27A C28A C23A -0.1(11)
C28A C23A C24A C25A -0.1(4)
C28A C23A O4 C17 -173.7(6)
C28A C23A O4 C23B -153(5)
C24B C25B C26B C27B 0.1(8)
C24B C23B O4 C17 10.1(14)
C24B C23B O4 C23A -151(6)
C25B C24B C23B C28B -0.1(4)
C25B C24B C23B O4 173.1(16)
C25B C26B C27B C28B 0.0(11)
C26B C27B C28B C23B -0.1(10)
C27B C28B C23B C24B 0.2(8)
C27B C28B C23B O4 -173.6(16)
C28B C23B O4 C17 -175.9(7)
C28B C23B O4 C23A 23(5)
C23B C24B C25B C26B -0.1(4)
N1 C1 C3 C2 15.1(5)
N1 C1 C3 O2 -99.8(5)
N1 C1 C4 C5 -172.4(5)
N1 C1 C4 O1 -52.2(7)
N1 C2 C3 C1 -15.3(5)
N1 C2 C3 O2 96.2(6)
N2 C15 C17 C16 13.5(5)
N2 C15 C17 O4 -99.6(5)
N2 C15 C18 C19 -168.6(7)
N2 C15 C18 O3 -46.4(8)
N2 C16 C17 C15 -13.3(5)
N2 C16 C17 O4 99.1(6)
O1 C4 C5 F1 -177.4(5)
O1 C4 C5 F2 -56.7(7)
O1 C4 C5 F3 63.1(6)
O2 C9 C10 C11 177.7(6)
O2 C9 C14 C13 -178.3(6)
O3 C18 C19 F4 -170.1(6)
O3 C18 C19 F5 -51.5(8)
O3 C18 C19 F6 67.6(9)
O4 C23A C24A C25A -176.4(11)
O4 C23A C28A C27A 176.6(11)

loop_
_platon_squeeze_void_nr
_platon_squeeze_void_average_x
_platon_squeeze_void_average_y
_platon_squeeze_void_average_z
_platon_squeeze_void_volume
_platon_squeeze_void_count_electrons
_platon_squeeze_void_content
1 0.000 0.000 0.533 165 65 ' '
2 0.030 0.742 0.635 8 0 ' '
3 0.031 0.870 0.806 8 1 ' '
4 0.045 0.636 0.302 8 0 ' '
5 0.130 0.161 0.806 8 1 ' '
6 0.148 0.106 0.958 8 1 ' '
7 0.176 0.634 0.465 9 1 ' '
8 0.334 0.667 0.197 159 64 ' '
9 0.227 0.708 0.625 8 1 ' '
10 0.257 0.288 0.635 8 0 ' '
11 0.292 0.519 0.625 8 1 ' '
12 0.364 0.409 0.302 8 0 ' '
13 0.365 0.537 0.472 8 1 ' '
14 0.379 0.303 0.969 8 0 ' '
15 0.463 0.828 0.472 8 1 ' '
16 0.481 0.773 0.625 8 1 ' '
17 0.509 0.301 0.131 9 1 ' '
18 0.668 0.334 -0.136 161 65 ' '
19 0.561 0.375 0.292 8 1 ' '
20 0.591 0.954 0.302 8 0 ' '
21 0.625 0.186 0.292 8 1 ' '
22 0.697 0.076 0.969 8 0 ' '
23 0.698 0.203 0.139 8 1 ' '
24 0.712 0.970 0.635 8 0 ' '
25 0.796 0.494 0.139 9 1 ' '
26 0.814 0.439 0.292 8 1 ' '
27 0.839 0.969 0.806 8 1 ' '
28 0.894 0.042 0.958 8 1 ' '
29 0.924 0.621 0.969 8 0 ' '
30 0.958 0.852 0.958 8 1 ' '

loop_
_exptl_oxdiff_crystal_face_indexfrac_h
_exptl_oxdiff_crystal_face_indexfrac_k
_exptl_oxdiff_crystal_face_indexfrac_l
_exptl_oxdiff_crystal_face_x
_exptl_oxdiff_crystal_face_y
_exptl_oxdiff_crystal_face_z
-5.9587 -11.0398 -1.0080 -0.1283 0.9704 -0.1097
-4.9563 -12.0389 -0.0101 -0.1258 0.9778 0.0490
4.9668 10.0346 3.0041 0.2606 -0.8560 0.3667
1.9586 14.0338 1.0095 0.3390 -0.9366 0.0110
1.0149 -2.0017 6.9882 0.3465 0.0729 0.9572
-15.9944 10.9740 2.0022 0.9409 0.1969 -0.1213
-14.0083 10.9806 -3.9884 0.5040 0.0848 -0.8759
0.9865 0.0037 -6.9893 -0.4641 -0.0601 -0.9023
16.9984 -11.9733 -0.0057 -0.8768 -0.1885 0.4112
16.0020 -11.9763 0.9926 -0.7813 -0.1345 0.5260
